data_8000098
loop_
_publ_author_name
'Nakakoshi, Masamichi'
'Shiro, Motoo'
'Fujimoto, Takashi'
'Machinami, Tomoya'
'Seki, Hiroko'
'Tashiro, Mitsuru'
'Nishikawa, Keiko'

_publ_section_title
;
 Crystal Structure of 1-Butyl-3-methylimidazolium Iodide
;
_journal_issue 12
_journal_name_full 'Chemistry Letters'
_journal_page_first 1400
_journal_paper_doi 10.1246/cl.2006.1400
_journal_volume 35
_journal_year 2006
_chemical_absolute_configuration ad
_chemical_formula_moiety 'C8 H15 N2, I'
_chemical_formula_sum 'C8 H15 I N2'
_chemical_formula_weight 266.12
_chemical_melting_point 270
_space_group_IT_number 19
_symmetry_cell_setting orthorhombic
_symmetry_Int_Tables_number 19
_symmetry_space_group_name_Hall 'P 2ac 2ab'
_symmetry_space_group_name_H-M 'P 21 21 21'
_cell_angle_alpha 90.0000
_cell_angle_beta 90.0000
_cell_angle_gamma 90.0000
_cell_formula_units_Z 4
_cell_length_a 8.2806(3)
_cell_length_b 10.7885(3)
_cell_length_c 11.9985(4)
_cell_measurement_reflns_used 12218
_cell_measurement_temperature 93.1
_cell_measurement_theta_max 30.0
_cell_measurement_theta_min 3.1
_cell_volume 1071.89(6)
_computing_cell_refinement PROCESS
_computing_data_collection PROCESS
_computing_data_reduction CrystalStructure
_computing_publication_material 'CrystalStructure 3.7.0'
_computing_structure_refinement CRYSTALS
_computing_structure_solution SIR92
_diffrn_detector_area_resol_mean 10.00
_diffrn_measured_fraction_theta_full 0.994
_diffrn_measured_fraction_theta_max 0.994
_diffrn_measurement_device_type 'Rigaku RAXIS-RAPID'
_diffrn_measurement_method \w
_diffrn_radiation_type 'Mo K\a'
_diffrn_radiation_wavelength 0.71075
_diffrn_reflns_av_R_equivalents 0.065
_diffrn_reflns_limit_h_max 9
_diffrn_reflns_limit_h_min -11
_diffrn_reflns_limit_k_max 15
_diffrn_reflns_limit_k_min -15
_diffrn_reflns_limit_l_max 16
_diffrn_reflns_limit_l_min -16
_diffrn_reflns_number 12803
_diffrn_reflns_theta_full 30.01
_diffrn_reflns_theta_max 30.01
_exptl_absorpt_coefficient_mu 2.938
_exptl_absorpt_correction_T_max 0.480
_exptl_absorpt_correction_T_min 0.351
_exptl_absorpt_correction_type multi-scan
_exptl_absorpt_process_details
;
    Higashi, T. (1995). Program for Absorption Correction.
    Rigaku Corporation, Tokyo, Japan.
;
_exptl_crystal_colour colorless
_exptl_crystal_density_diffrn 1.649
_exptl_crystal_density_method 'not measured'
_exptl_crystal_description block
_exptl_crystal_F_000 520.00
_exptl_crystal_size_max 0.35
_exptl_crystal_size_mid 0.30
_exptl_crystal_size_min 0.25
_refine_diff_density_max 1.72
_refine_diff_density_min -1.17
_refine_ls_abs_structure_details 'Flack, H. D. (1983), Acta Cryst. A39, 876-881.  1325 Friedel Pairs'
_refine_ls_abs_structure_Flack -0.03(2)
_refine_ls_extinction_method none
_refine_ls_goodness_of_fit_ref 1.110
_refine_ls_hydrogen_treatment refall
_refine_ls_number_parameters 103
_refine_ls_number_reflns 3117
_refine_ls_R_factor_gt 0.0258
_refine_ls_shift/su_max 0.0020
_refine_ls_structure_factor_coef Fsqd
_refine_ls_weighting_details 'w = 1/[\s^2^(Fo^2^)+(0.0172P)^2^+0.0000P] where P=(Fo^2^+2Fc^2^)/3'
_refine_ls_weighting_scheme calc
_refine_ls_wR_factor_ref 0.0602
_reflns_number_gt 3044
_reflns_number_total 3117
_reflns_threshold_expression F^2^>2.0\s(F^2^)
_cod_data_source_file 35-1400sup1.cif
_cod_data_source_block '_RGK1314raplt'
_cod_original_formula_sum 'C8 H15 I N2 '
_cod_database_code 8000098

loop_
_symmetry_equiv_pos_site_id
_symmetry_equiv_pos_as_xyz
1 +X,+Y,+Z
2 1/2+X,1/2-Y,-Z
3 -X,1/2+Y,1/2-Z
4 1/2-X,-Y,1/2+Z

loop_
_atom_site_label
_atom_site_type_symbol
_atom_site_fract_x
_atom_site_fract_y
_atom_site_fract_z
_atom_site_U_iso_or_equiv
_atom_site_adp_type
_atom_site_occupancy
_atom_site_symmetry_multiplicity
_atom_site_calc_flag
_atom_site_refinement_flags
I(1) I 0.46344(2) 0.554420(10) 0.450410(10) 0.01798(4) Uani 1.00 1 d .
N(1) N 0.8775(2) 0.63298(19) 0.2787(2) 0.0177(5) Uani 1.00 1 d .
N(2) N 0.7050(2) 0.7835(2) 0.2898(2) 0.0177(5) Uani 1.00 1 d .
C(1) C 0.8128(2) 0.7171(2) 0.3470(2) 0.0190(6) Uani 1.00 1 d .
C(2) C 0.6975(2) 0.7390(2) 0.1827(2) 0.0207(6) Uani 1.00 1 d .
C(3) C 0.8065(2) 0.6442(2) 0.1755(2) 0.0226(6) Uani 1.00 1 d .
C(4) C 0.6024(2) 0.8798(2) 0.3378(2) 0.0221(6) Uani 1.00 1 d .
C(5) C 1.0026(2) 0.5416(2) 0.3108(2) 0.0229(6) Uani 1.00 1 d .
C(6) C 0.9301(2) 0.4314(2) 0.3730(2) 0.0207(6) Uani 1.00 1 d .
C(7) C 0.8163(2) 0.3535(2) 0.3008(2) 0.0220(6) Uani 1.00 1 d .
C(8) C 0.7464(2) 0.2417(2) 0.3630(2) 0.0263(7) Uani 1.00 1 d .
H(1) H 0.8390 0.7278 0.4234 0.023 Uiso 1.00 1 c R
H(2) H 0.6295 0.7684 0.1246 0.025 Uiso 1.00 1 c R
H(3) H 0.8290 0.5954 0.1115 0.027 Uiso 1.00 1 c R
H(41) H 0.5012 0.8427 0.3640 0.027 Uiso 1.00 1 c R
H(42) H 0.5787 0.9425 0.2811 0.027 Uiso 1.00 1 c R
H(43) H 0.6584 0.9188 0.4007 0.027 Uiso 1.00 1 c R
H(51) H 1.0838 0.5825 0.3589 0.027 Uiso 1.00 1 c R
H(52) H 1.0583 0.5115 0.2430 0.027 Uiso 1.00 1 c R
H(61) H 0.8699 0.4623 0.4386 0.025 Uiso 1.00 1 c R
H(62) H 1.0188 0.3780 0.4004 0.025 Uiso 1.00 1 c R
H(71) H 0.8759 0.3238 0.2344 0.026 Uiso 1.00 1 c R
H(72) H 0.7264 0.4065 0.2746 0.026 Uiso 1.00 1 c R
H(81) H 0.8348 0.1914 0.3931 0.032 Uiso 1.00 1 c R
H(82) H 0.6820 0.1915 0.3114 0.032 Uiso 1.00 1 c R
H(83) H 0.6778 0.2706 0.4242 0.032 Uiso 1.00 1 c R

loop_
_atom_site_aniso_label
_atom_site_aniso_U_11
_atom_site_aniso_U_22
_atom_site_aniso_U_33
_atom_site_aniso_U_12
_atom_site_aniso_U_13
_atom_site_aniso_U_23
I(1) 0.01694(8) 0.01726(9) 0.01973(9) 0.00034(6) 0.00204(6) -0.00109(6)
N(1) 0.0126(10) 0.0180(10) 0.0226(11) 0.0001(7) 0.0003(9) 0.0012(8)
N(2) 0.0139(10) 0.0187(10) 0.0204(11) -0.0001(7) 0.0003(8) 0.0028(8)
C(1) 0.0157(11) 0.0194(11) 0.0218(13) -0.0022(9) -0.0035(11) 0.0002(11)
C(2) 0.0196(13) 0.0242(13) 0.0184(11) 0.0019(9) -0.0018(10) 0.0001(10)
C(3) 0.0215(13) 0.0257(13) 0.0206(13) 0.0014(9) 0.0025(10) 0.0012(11)
C(4) 0.0214(11) 0.0218(11) 0.0232(14) 0.0053(10) 0.0003(11) 0.0006(10)
C(5) 0.0117(11) 0.0221(11) 0.0349(15) 0.0029(8) -0.0012(9) 0.0023(11)
C(6) 0.0162(11) 0.0207(11) 0.0252(13) 0.0045(8) -0.0018(9) 0.0028(11)
C(7) 0.0197(11) 0.0224(11) 0.0239(14) 0.0029(10) 0.0007(11) 0.0008(11)
C(8) 0.0247(14) 0.0201(13) 0.0342(17) -0.0001(9) 0.0020(13) 0.0028(11)

loop_
_atom_type_symbol
_atom_type_description
_atom_type_scat_dispersion_real
_atom_type_scat_dispersion_imag
_atom_type_scat_source
C C 0.003 0.002
;
International Tables for Crystallography
(1992, Vol. C, Tables 4.2.6.8 and 6.1.1.4)
;
H H 0.000 0.000
;
International Tables for Crystallography
(1992, Vol. C, Table 6.1.1.4)
;
N N 0.006 0.003
;
International Tables for Crystallography
(1992, Vol. C, Tables 4.2.6.8 and 6.1.1.4)
;
I I -0.474 1.812
;
International Tables for Crystallography
(1992, Vol. C, Tables 4.2.6.8 and 6.1.1.4)
;

loop_
_geom_angle_atom_site_label_1
_geom_angle_atom_site_label_2
_geom_angle_atom_site_label_3
_geom_angle
_geom_angle_publ_flag
C(1) N(1) C(3) 108.73(19) ?
C(1) N(1) C(5) 125.0(2) ?
C(3) N(1) C(5) 126.3(2) ?
C(1) N(2) C(2) 108.90(19) ?
C(1) N(2) C(4) 124.6(2) ?
C(2) N(2) C(4) 126.3(2) ?
N(1) C(1) N(2) 108.5(2) ?
N(2) C(2) C(3) 106.9(2) ?
N(1) C(3) C(2) 106.9(2) ?
N(1) C(5) C(6) 111.74(15) yes
C(5) C(6) C(7) 113.13(19) ?
C(6) C(7) C(8) 112.89(19) ?
N(1) C(1) H(1) 125.7 ?
N(2) C(1) H(1) 125.8 ?
N(2) C(2) H(2) 126.6 ?
C(3) C(2) H(2) 126.5 ?
N(1) C(3) H(3) 126.5 ?
C(2) C(3) H(3) 126.6 ?
N(2) C(4) H(41) 109.5 ?
N(2) C(4) H(42) 109.5 ?
N(2) C(4) H(43) 109.5 ?
H(41) C(4) H(42) 109.5 ?
H(41) C(4) H(43) 109.4 ?
H(42) C(4) H(43) 109.5 ?
N(1) C(5) H(51) 109.3 ?
N(1) C(5) H(52) 109.3 ?
C(6) C(5) H(51) 109.2 ?
C(6) C(5) H(52) 109.2 ?
H(51) C(5) H(52) 108.0 ?
C(5) C(6) H(61) 108.9 ?
C(5) C(6) H(62) 108.9 ?
C(7) C(6) H(61) 109.0 ?
C(7) C(6) H(62) 109.0 ?
H(61) C(6) H(62) 107.8 ?
C(6) C(7) H(71) 109.0 ?
C(6) C(7) H(72) 109.0 ?
C(8) C(7) H(71) 109.0 ?
C(8) C(7) H(72) 109.0 ?
H(71) C(7) H(72) 107.8 ?
C(7) C(8) H(81) 109.5 ?
C(7) C(8) H(82) 109.4 ?
C(7) C(8) H(83) 109.5 ?
H(81) C(8) H(82) 109.5 ?
H(81) C(8) H(83) 109.5 ?
H(82) C(8) H(83) 109.5 ?

loop_
_geom_bond_atom_site_label_1
_geom_bond_atom_site_label_2
_geom_bond_distance
_geom_bond_publ_flag
N(1) C(1) 1.335(3) yes
N(1) C(3) 1.376(3) yes
N(1) C(5) 1.481(2) ?
N(2) C(1) 1.335(3) yes
N(2) C(2) 1.373(3) yes
N(2) C(4) 1.460(3) ?
C(2) C(3) 1.367(3) yes
C(5) C(6) 1.527(3) ?
C(6) C(7) 1.531(3) ?
C(7) C(8) 1.532(3) ?
C(1) H(1) 0.949 ?
C(2) H(2) 0.951 ?
C(3) H(3) 0.950 ?
C(4) H(41) 0.980 ?
C(4) H(42) 0.979 ?
C(4) H(43) 0.981 ?
C(5) H(51) 0.990 ?
C(5) H(52) 0.990 ?
C(6) H(61) 0.990 ?
C(6) H(62) 0.990 ?
C(7) H(71) 0.990 ?
C(7) H(72) 0.990 ?
C(8) H(81) 0.980 ?
C(8) H(82) 0.980 ?
C(8) H(83) 0.979 ?

loop_
_geom_contact_atom_site_label_1
_geom_contact_atom_site_label_2
_geom_contact_distance
_geom_contact_publ_flag
_geom_contact_site_symmetry_2
N(1) N(2) 2.167(2) ? .
N(1) C(2) 2.204(3) ? .
N(1) C(4) 3.575(2) ? .
N(1) C(6) 2.490(3) ? .
N(1) C(7) 3.069(2) ? .
N(2) N(1) 2.167(2) ? .
N(2) C(3) 2.201(3) ? .
N(2) C(5) 3.598(2) ? .
C(1) C(2) 2.203(3) ? .
C(1) C(3) 2.204(3) ? .
C(1) C(4) 2.476(3) ? .
C(1) C(5) 2.499(3) ? .
C(1) C(6) 3.247(3) ? .
C(2) N(1) 2.204(3) ? .
C(2) C(1) 2.203(3) ? .
C(2) C(4) 2.528(3) ? .
C(3) N(2) 2.201(3) ? .
C(3) C(1) 2.204(3) ? .
C(3) C(5) 2.549(3) ? .
C(3) C(6) 3.455(3) ? .
C(3) C(7) 3.479(3) ? .
C(4) N(1) 3.575(2) ? .
C(4) C(1) 2.476(3) ? .
C(4) C(2) 2.528(3) ? .
C(5) N(2) 3.598(2) ? .
C(5) C(1) 2.499(3) ? .
C(5) C(3) 2.549(3) ? .
C(5) C(7) 2.552(3) ? .
C(6) N(1) 2.490(3) ? .
C(6) C(1) 3.247(3) ? .
C(6) C(3) 3.455(3) ? .
C(6) C(8) 2.553(3) ? .
C(7) N(1) 3.069(2) ? .
C(7) C(3) 3.479(3) ? .
C(7) C(5) 2.552(3) ? .
C(8) C(6) 2.553(3) ? .
I(1) H(1) 2.979 ? 46602
I(1) H(2) 3.305 ? 64503
I(1) H(3) 3.050 yes 66504
I(1) H(41) 3.293 ? .
I(1) H(42) 3.049 ? 64503
I(1) H(43) 3.107 ? 46602
I(1) H(51) 3.344 ? 45501
I(1) H(52) 3.586 ? 66504
I(1) H(61) 3.512 ? .
I(1) H(72) 3.426 ? .
I(1) H(81) 3.420 ? 45602
I(1) H(83) 3.553 ? .
N(1) H(1) 2.040 ? .
N(1) H(2) 3.126 ? .
N(1) H(3) 2.086 ? .
N(1) H(51) 2.035 ? .
N(1) H(52) 2.035 ? .
N(1) H(61) 2.660 ? .
N(1) H(62) 3.327 ? .
N(1) H(62) 3.513 ? 75503
N(1) H(71) 3.378 ? .
N(1) H(71) 2.904 ? 75503
N(1) H(72) 2.746 ? .
N(1) H(81) 3.213 ? 75503
N(2) H(1) 2.040 ? .
N(2) H(2) 2.085 ? .
N(2) H(3) 3.122 ? .
N(2) H(41) 2.012 ? .
N(2) H(42) 2.012 ? .
N(2) H(43) 2.013 ? .
N(2) H(52) 3.170 ? 75503
N(2) H(62) 3.388 ? 75503
N(2) H(71) 3.510 ? 75503
N(2) H(82) 3.568 ? 65503
C(1) H(2) 3.119 ? .
C(1) H(3) 3.119 yes .
C(1) H(41) 2.922 ? .
C(1) H(42) 3.209 ? .
C(1) H(43) 2.605 ? .
C(1) H(51) 2.677 ? .
C(1) H(52) 3.257 ? .
C(1) H(52) 3.520 ? 75503
C(1) H(61) 2.998 ? .
C(1) H(71) 2.987 ? 75503
C(1) H(72) 3.535 ? .
C(2) H(1) 3.119 ? .
C(2) H(3) 2.077 ? .
C(2) H(41) 2.937 ? .
C(2) H(42) 2.680 ? .
C(2) H(43) 3.273 ? .
C(2) H(62) 2.960 ? 75503
C(2) H(81) 3.565 ? 66404
C(2) H(82) 3.185 ? 65503
C(2) H(83) 3.379 ? 65503
C(2) H(83) 3.271 ? 66404
C(3) H(1) 3.120 ? .
C(3) H(2) 2.078 ? .
C(3) H(51) 3.249 ? .
C(3) H(52) 2.656 ? .
C(3) H(61) 3.396 ? 66404
C(3) H(62) 3.047 ? 75503
C(3) H(71) 3.575 ? .
C(3) H(71) 3.441 ? 75503
C(3) H(72) 2.903 ? .
C(3) H(81) 3.124 ? 75503
C(3) H(83) 3.155 ? 66404
C(4) H(1) 2.754 ? .
C(4) H(2) 2.835 ? .
C(4) H(52) 3.294 ? 75503
C(4) H(72) 3.052 ? 65503
C(4) H(82) 3.441 ? 56501
C(4) H(82) 3.589 ? 65503
C(5) H(1) 2.774 ? .
C(5) H(3) 2.850 ? .
C(5) H(61) 2.071 ? .
C(5) H(62) 2.071 ? .
C(5) H(71) 2.732 ? .
C(5) H(71) 3.252 ? 75503
C(5) H(72) 2.747 ? .
C(5) H(81) 3.226 ? 75503
C(5) H(82) 3.404 ? 75503
C(6) H(1) 3.341 ? .
C(6) H(3) 3.588 ? 66504
C(6) H(51) 2.075 ? .
C(6) H(52) 2.075 ? .
C(6) H(71) 2.077 ? .
C(6) H(72) 2.076 ? .
C(6) H(81) 2.718 ? .
C(6) H(82) 3.386 ? .
C(6) H(83) 2.784 ? .
C(7) H(3) 3.461 ? .
C(7) H(41) 3.292 ? 64503
C(7) H(42) 3.548 ? 64503
C(7) H(51) 3.391 ? .
C(7) H(51) 3.592 ? 74503
C(7) H(52) 2.721 ? .
C(7) H(61) 2.076 ? .
C(7) H(62) 2.076 ? .
C(7) H(81) 2.076 ? .
C(7) H(82) 2.075 ? .
C(7) H(83) 2.075 ? .
C(8) H(2) 3.130 ? 64503
C(8) H(2) 3.305 ? 66504
C(8) H(3) 3.517 ? 66504
C(8) H(41) 3.579 ? 64503
C(8) H(43) 3.588 ? 54501
C(8) H(51) 3.466 ? 74503
C(8) H(52) 3.225 ? 74503
C(8) H(61) 2.745 ? .
C(8) H(62) 2.730 ? .
C(8) H(71) 2.077 ? .
C(8) H(72) 2.077 ? .
H(1) I(1) 2.979 ? 56602
H(1) N(1) 2.040 ? .
H(1) N(2) 2.040 ? .
H(1) C(2) 3.119 ? .
H(1) C(3) 3.120 ? .
H(1) C(4) 2.754 ? .
H(1) C(5) 2.774 ? .
H(1) C(6) 3.341 ? .
H(1) H(41) 3.141 ? .
H(1) H(41) 2.982 ? 56602
H(1) H(42) 3.595 ? .
H(1) H(43) 2.561 ? .
H(1) H(51) 2.677 ? .
H(1) H(61) 2.882 ? .
H(1) H(71) 3.199 ? 75503
H(2) I(1) 3.305 ? 65503
H(2) N(1) 3.126 ? .
H(2) N(2) 2.085 ? .
H(2) C(1) 3.119 ? .
H(2) C(3) 2.078 ? .
H(2) C(4) 2.835 ? .
H(2) C(8) 3.130 ? 65503
H(2) C(8) 3.305 ? 66404
H(2) H(3) 2.497 ? .
H(2) H(41) 3.166 ? .
H(2) H(42) 2.689 ? .
H(2) H(61) 3.343 ? 66404
H(2) H(62) 3.157 ? 75503
H(2) H(62) 3.352 ? 66404
H(2) H(72) 3.517 ? 65503
H(2) H(81) 2.827 ? 66404
H(2) H(82) 2.816 ? 65503
H(2) H(83) 2.611 ? 65503
H(2) H(83) 2.916 ? 66404
H(3) I(1) 3.050 ? 66404
H(3) N(1) 2.086 ? .
H(3) N(2) 3.122 ? .
H(3) C(1) 3.119 ? .
H(3) C(2) 2.077 ? .
H(3) C(5) 2.850 ? .
H(3) C(6) 3.588 ? 66404
H(3) C(7) 3.461 ? .
H(3) C(8) 3.517 ? 66404
H(3) H(2) 2.497 ? .
H(3) H(52) 2.629 ? .
H(3) H(61) 2.721 ? 66404
H(3) H(62) 3.302 ? 75503
H(3) H(71) 3.303 ? .
H(3) H(72) 2.950 ? .
H(3) H(81) 2.971 ? 75503
H(3) H(83) 2.673 ? 66404
H(41) I(1) 3.293 ? .
H(41) N(2) 2.012 ? .
H(41) C(1) 2.922 ? .
H(41) C(2) 2.937 ? .
H(41) C(7) 3.292 ? 65503
H(41) C(8) 3.579 ? 65503
H(41) H(1) 3.141 ? .
H(41) H(1) 2.982 ? 46602
H(41) H(2) 3.166 ? .
H(41) H(42) 1.600 ? .
H(41) H(43) 1.601 ? .
H(41) H(51) 3.489 ? 46602
H(41) H(61) 3.349 ? 46602
H(41) H(71) 3.345 ? 65503
H(41) H(72) 2.606 ? 65503
H(41) H(82) 3.065 ? 65503
H(42) I(1) 3.049 ? 65503
H(42) N(2) 2.012 ? .
H(42) C(1) 3.209 ? .
H(42) C(2) 2.680 ? .
H(42) C(7) 3.548 ? 65503
H(42) H(1) 3.595 ? .
H(42) H(2) 2.689 ? .
H(42) H(41) 1.600 ? .
H(42) H(43) 1.600 ? .
H(42) H(51) 3.594 ? 75503
H(42) H(52) 3.110 ? 75503
H(42) H(72) 2.642 ? 65503
H(42) H(82) 2.843 ? 56501
H(43) I(1) 3.107 ? 56602
H(43) N(2) 2.013 ? .
H(43) C(1) 2.605 ? .
H(43) C(2) 3.273 ? .
H(43) C(8) 3.588 ? 56501
H(43) H(1) 2.561 ? .
H(43) H(41) 1.601 ? .
H(43) H(42) 1.600 ? .
H(43) H(51) 2.950 ? 46602
H(43) H(52) 3.078 ? 75503
H(43) H(61) 3.327 ? 46602
H(43) H(62) 3.441 ? 46602
H(43) H(81) 3.285 ? 56501
H(43) H(82) 3.137 ? 56501
H(51) I(1) 3.344 ? 65501
H(51) N(1) 2.035 ? .
H(51) C(1) 2.677 ? .
H(51) C(3) 3.249 ? .
H(51) C(6) 2.075 ? .
H(51) C(7) 3.391 ? .
H(51) C(7) 3.592 ? 75503
H(51) C(8) 3.466 ? 75503
H(51) H(1) 2.677 ? .
H(51) H(41) 3.489 ? 56602
H(51) H(42) 3.594 ? 74503
H(51) H(43) 2.950 ? 56602
H(51) H(52) 1.602 ? .
H(51) H(61) 2.394 ? .
H(51) H(62) 2.325 ? .
H(51) H(71) 2.853 ? 75503
H(51) H(81) 3.313 ? 75503
H(51) H(82) 3.053 ? 75503
H(52) I(1) 3.586 ? 66404
H(52) N(1) 2.035 ? .
H(52) N(2) 3.170 ? 74503
H(52) C(1) 3.257 ? .
H(52) C(1) 3.520 ? 74503
H(52) C(3) 2.656 ? .
H(52) C(4) 3.294 ? 74503
H(52) C(6) 2.075 ? .
H(52) C(7) 2.721 ? .
H(52) C(8) 3.225 ? 75503
H(52) H(3) 2.629 ? .
H(52) H(42) 3.110 ? 74503
H(52) H(43) 3.078 ? 74503
H(52) H(51) 1.602 ? .
H(52) H(61) 2.868 ? .
H(52) H(62) 2.398 ? .
H(52) H(71) 2.528 ? .
H(52) H(71) 3.424 ? 75503
H(52) H(72) 2.997 ? .
H(52) H(81) 2.686 ? 75503
H(52) H(82) 2.970 ? 75503
H(61) I(1) 3.512 ? .
H(61) N(1) 2.660 ? .
H(61) C(1) 2.998 ? .
H(61) C(3) 3.396 ? 66504
H(61) C(5) 2.071 ? .
H(61) C(7) 2.076 ? .
H(61) C(8) 2.745 ? .
H(61) H(1) 2.882 ? .
H(61) H(2) 3.343 ? 66504
H(61) H(3) 2.721 ? 66504
H(61) H(41) 3.349 ? 56602
H(61) H(43) 3.327 ? 56602
H(61) H(51) 2.394 ? .
H(61) H(52) 2.868 ? .
H(61) H(62) 1.599 ? .
H(61) H(71) 2.870 ? .
H(61) H(72) 2.376 ? .
H(61) H(81) 2.987 ? .
H(61) H(83) 2.615 ? .
H(62) N(1) 3.327 ? .
H(62) N(1) 3.513 ? 74503
H(62) N(2) 3.388 ? 74503
H(62) C(2) 2.960 ? 74503
H(62) C(3) 3.047 ? 74503
H(62) C(5) 2.071 ? .
H(62) C(7) 2.076 ? .
H(62) C(8) 2.730 ? .
H(62) H(2) 3.157 ? 74503
H(62) H(2) 3.352 ? 66504
H(62) H(3) 3.302 ? 74503
H(62) H(43) 3.441 ? 56602
H(62) H(51) 2.325 ? .
H(62) H(52) 2.398 ? .
H(62) H(61) 1.599 ? .
H(62) H(71) 2.389 ? .
H(62) H(72) 2.870 ? .
H(62) H(81) 2.526 ? .
H(62) H(83) 3.066 ? .
H(62) H(83) 2.955 ? 55602
H(71) N(1) 3.378 ? .
H(71) N(1) 2.904 ? 74503
H(71) N(2) 3.510 ? 74503
H(71) C(1) 2.987 ? 74503
H(71) C(3) 3.575 ? .
H(71) C(3) 3.441 ? 74503
H(71) C(5) 2.732 ? .
H(71) C(5) 3.252 ? 74503
H(71) C(6) 2.077 ? .
H(71) C(8) 2.077 ? .
H(71) H(1) 3.199 ? 74503
H(71) H(3) 3.303 ? .
H(71) H(41) 3.345 ? 64503
H(71) H(51) 2.853 ? 74503
H(71) H(52) 2.528 ? .
H(71) H(52) 3.424 ? 74503
H(71) H(61) 2.870 ? .
H(71) H(62) 2.389 ? .
H(71) H(72) 1.600 ? .
H(71) H(81) 2.405 ? .
H(71) H(82) 2.339 ? .
H(71) H(83) 2.865 ? .
H(72) I(1) 3.426 ? .
H(72) N(1) 2.746 ? .
H(72) C(1) 3.535 ? .
H(72) C(3) 2.903 ? .
H(72) C(4) 3.052 ? 64503
H(72) C(5) 2.747 ? .
H(72) C(6) 2.076 ? .
H(72) C(8) 2.077 ? .
H(72) H(2) 3.517 ? 64503
H(72) H(3) 2.950 ? .
H(72) H(41) 2.606 ? 64503
H(72) H(42) 2.642 ? 64503
H(72) H(52) 2.997 ? .
H(72) H(61) 2.376 ? .
H(72) H(62) 2.870 ? .
H(72) H(71) 1.600 ? .
H(72) H(81) 2.866 ? .
H(72) H(82) 2.390 ? .
H(72) H(83) 2.352 ? .
H(81) I(1) 3.420 ? 55602
H(81) N(1) 3.213 ? 74503
H(81) C(2) 3.565 ? 66504
H(81) C(3) 3.124 ? 74503
H(81) C(5) 3.226 ? 74503
H(81) C(6) 2.718 ? .
H(81) C(7) 2.076 ? .
H(81) H(2) 2.827 ? 66504
H(81) H(3) 2.971 ? 74503
H(81) H(43) 3.285 ? 54501
H(81) H(51) 3.313 ? 74503
H(81) H(52) 2.686 ? 74503
H(81) H(61) 2.987 ? .
H(81) H(62) 2.526 ? .
H(81) H(71) 2.405 ? .
H(81) H(72) 2.866 ? .
H(81) H(82) 1.601 ? .
H(81) H(83) 1.600 ? .
H(82) N(2) 3.568 ? 64503
H(82) C(2) 3.185 ? 64503
H(82) C(4) 3.441 ? 54501
H(82) C(4) 3.589 ? 64503
H(82) C(5) 3.404 ? 74503
H(82) C(6) 3.386 ? .
H(82) C(7) 2.075 ? .
H(82) H(2) 2.816 ? 64503
H(82) H(41) 3.065 ? 64503
H(82) H(42) 2.843 ? 54501
H(82) H(43) 3.137 ? 54501
H(82) H(51) 3.053 ? 74503
H(82) H(52) 2.970 ? 74503
H(82) H(71) 2.339 ? .
H(82) H(72) 2.390 ? .
H(82) H(81) 1.601 ? .
H(82) H(83) 1.600 ? .
H(83) I(1) 3.553 ? .
H(83) C(2) 3.379 ? 64503
H(83) C(2) 3.271 ? 66504
H(83) C(3) 3.155 ? 66504
H(83) C(6) 2.784 ? .
H(83) C(7) 2.075 ? .
H(83) H(2) 2.611 ? 64503
H(83) H(2) 2.916 ? 66504
H(83) H(3) 2.673 ? 66504
H(83) H(61) 2.615 ? .
H(83) H(62) 3.066 ? .
H(83) H(62) 2.955 ? 45602
H(83) H(71) 2.865 ? .
H(83) H(72) 2.352 ? .
H(83) H(81) 1.600 ? .
H(83) H(82) 1.600 ? .

loop_
_geom_torsion_atom_site_label_1
_geom_torsion_atom_site_label_2
_geom_torsion_atom_site_label_3
_geom_torsion_atom_site_label_4
_geom_torsion
_geom_torsion_publ_flag
C(1) N(1) C(3) C(2) 0.7(2) ?
C(3) N(1) C(1) N(2) -1.3(2) ?
C(1) N(1) C(5) C(6) 79.3(2) ?
C(5) N(1) C(1) N(2) 179.85(18) ?
C(3) N(1) C(5) C(6) -99.3(2) ?
C(5) N(1) C(3) C(2) 179.50(19) ?
C(1) N(2) C(2) C(3) -1.0(2) ?
C(2) N(2) C(1) N(1) 1.4(2) ?
C(4) N(2) C(1) N(1) 176.29(19) ?
C(4) N(2) C(2) C(3) -175.7(2) ?
N(2) C(2) C(3) N(1) 0.2(2) ?
N(1) C(5) C(6) C(7) 65.2(2) yes
C(5) C(6) C(7) C(8) 178.93(18) yes
C(1) N(1) C(3) H(3) -179.3 ?
C(3) N(1) C(1) H(1) 178.6 ?
C(1) N(1) C(5) H(51) -41.7 ?
C(1) N(1) C(5) H(52) -159.6 ?
C(5) N(1) C(1) H(1) -0.2 ?
C(3) N(1) C(5) H(51) 139.7 ?
C(3) N(1) C(5) H(52) 21.7 ?
C(5) N(1) C(3) H(3) -0.5 ?
C(1) N(2) C(2) H(2) 179.0 ?
C(2) N(2) C(1) H(1) -178.5 ?
C(1) N(2) C(4) H(41) -89.9 ?
C(1) N(2) C(4) H(42) 150.1 ?
C(1) N(2) C(4) H(43) 30.1 ?
C(4) N(2) C(1) H(1) -3.6 ?
C(2) N(2) C(4) H(41) 84.1 ?
C(2) N(2) C(4) H(42) -36.0 ?
C(2) N(2) C(4) H(43) -156.0 ?
C(4) N(2) C(2) H(2) 4.2 ?
N(2) C(2) C(3) H(3) -179.8 ?
H(2) C(2) C(3) N(1) -179.8 ?
H(2) C(2) C(3) H(3) 0.2 ?
N(1) C(5) C(6) H(61) -56.1 ?
N(1) C(5) C(6) H(62) -173.4 ?
H(51) C(5) C(6) C(7) -173.7 ?
H(51) C(5) C(6) H(61) 64.9 ?
H(51) C(5) C(6) H(62) -52.4 ?
H(52) C(5) C(6) C(7) -55.8 ?
H(52) C(5) C(6) H(61) -177.2 ?
H(52) C(5) C(6) H(62) 65.5 ?
C(5) C(6) C(7) H(71) 57.6 ?
C(5) C(6) C(7) H(72) -59.8 ?
H(61) C(6) C(7) C(8) -59.7 ?
H(61) C(6) C(7) H(71) 179.0 ?
H(61) C(6) C(7) H(72) 61.5 ?
H(62) C(6) C(7) C(8) 57.6 ?
H(62) C(6) C(7) H(71) -63.6 ?
H(62) C(6) C(7) H(72) 178.9 ?
C(6) C(7) C(8) H(81) -55.4 ?
C(6) C(7) C(8) H(82) -175.3 ?
C(6) C(7) C(8) H(83) 64.6 ?
H(71) C(7) C(8) H(81) 66.0 ?
H(71) C(7) C(8) H(82) -54.0 ?
H(71) C(7) C(8) H(83) -174.0 ?
H(72) C(7) C(8) H(81) -176.6 ?
H(72) C(7) C(8) H(82) 63.4 ?
H(72) C(7) C(8) H(83) -56.6 ?
